data_2237711
loop_
_publ_author_name
'Li, Bin'

_publ_section_title
;
 Diaquabis{5-(pyridin-2-yl-\k<i>N</i>)-3-[4-(pyridin-4-yl)phenyl]-1<i>H</i>-1,2,4-triazol-1-ido-\k<i>N</i>^1^}zinc
;
_journal_coeditor_code SU2568
_journal_issue 4
_journal_name_full 'Acta Crystallographica Section E'
_journal_page_first m214
_journal_paper_doi 10.1107/S1600536813005916
_journal_volume 69
_journal_year 2013
_chemical_formula_iupac '[Zn (C18 H12 N5)2 (H2 O)2]'
_chemical_formula_moiety 'C36 H28 N10 O2 Zn'
_chemical_formula_sum 'C36 H28 N10 O2 Zn'
_chemical_formula_weight 698.05
_chemical_name_systematic
Diaquabis{5-(pyridin-2-yl-\k<i>N</i>)-3-[4-(pyridin-4-yl)phenyl]-1<i>H</i>-1,2,4-triazol-1-ido-\k<i>N</i>^1^}zinc
_space_group_IT_number 14
_symmetry_cell_setting monoclinic
_symmetry_space_group_name_Hall '-P 2ybc'
_symmetry_space_group_name_H-M 'P 1 21/c 1'
_atom_sites_solution_hydrogens geom
_atom_sites_solution_primary direct
_atom_sites_solution_secondary difmap
_audit_creation_method SHELXL-97
_cell_angle_alpha 90.00
_cell_angle_beta 100.709(3)
_cell_angle_gamma 90.00
_cell_formula_units_Z 2
_cell_length_a 13.214(5)
_cell_length_b 12.049(5)
_cell_length_c 9.825(4)
_cell_measurement_reflns_used 985
_cell_measurement_temperature 296(2)
_cell_measurement_theta_max 20.20
_cell_measurement_theta_min 2.31
_cell_volume 1537.0(11)
_computing_cell_refinement 'SAINT-Plus (Bruker, 2001)'
_computing_data_collection 'APEX2 (Bruker, 2004)'
_computing_data_reduction 'SAINT-Plus (Bruker, 2001)'
_computing_molecular_graphics 'SHELXTL (Sheldrick, 2008) and <i>Mercury</i> (Macrae <i>et al.</i>, 2008)'
_computing_publication_material 'SHELXTL (Sheldrick, 2008)'
_computing_structure_refinement 'SHELXL97 (Sheldrick, 2008)'
_computing_structure_solution 'SHELXS97 (Sheldrick, 2008)'
_diffrn_ambient_temperature 296(2)
_diffrn_measured_fraction_theta_full 0.999
_diffrn_measured_fraction_theta_max 0.999
_diffrn_measurement_device_type 'Bruker APEXII CCD area-detector'
_diffrn_measurement_method 'phi and omega scans'
_diffrn_radiation_monochromator graphite
_diffrn_radiation_source 'fine-focus sealed tube'
_diffrn_radiation_type MoK\a
_diffrn_radiation_wavelength 0.71073
_diffrn_reflns_av_R_equivalents 0.0698
_diffrn_reflns_av_sigmaI/netI 0.1077
_diffrn_reflns_limit_h_max 14
_diffrn_reflns_limit_h_min -15
_diffrn_reflns_limit_k_max 14
_diffrn_reflns_limit_k_min -14
_diffrn_reflns_limit_l_max 9
_diffrn_reflns_limit_l_min -11
_diffrn_reflns_number 7962
_diffrn_reflns_theta_full 25.00
_diffrn_reflns_theta_max 25.00
_diffrn_reflns_theta_min 2.31
_exptl_absorpt_coefficient_mu 0.853
_exptl_absorpt_correction_T_max 0.9349
_exptl_absorpt_correction_T_min 0.9046
_exptl_absorpt_correction_type multi-scan
_exptl_absorpt_process_details '(SADABS; Bruker, 2001)'
_exptl_crystal_colour colorless
_exptl_crystal_density_diffrn 1.508
_exptl_crystal_density_method 'not measured'
_exptl_crystal_description block
_exptl_crystal_F_000 720
_exptl_crystal_size_max 0.12
_exptl_crystal_size_mid 0.10
_exptl_crystal_size_min 0.08
_refine_diff_density_max 0.645
_refine_diff_density_min -0.315
_refine_ls_extinction_method none
_refine_ls_goodness_of_fit_ref 1.002
_refine_ls_hydrogen_treatment mixed
_refine_ls_matrix_type full
_refine_ls_number_parameters 229
_refine_ls_number_reflns 2718
_refine_ls_number_restraints 0
_refine_ls_restrained_S_all 1.002
_refine_ls_R_factor_all 0.0968
_refine_ls_R_factor_gt 0.0572
_refine_ls_shift/su_max 0.001
_refine_ls_shift/su_mean 0.000
_refine_ls_structure_factor_coef Fsqd
_refine_ls_weighting_details 'calc w=1/[\s^2^(Fo^2^)+(0.0350P)^2^+1.3183P] where P=(Fo^2^+2Fc^2^)/3'
_refine_ls_weighting_scheme calc
_refine_ls_wR_factor_gt 0.1313
_refine_ls_wR_factor_ref 0.1513
_reflns_number_gt 1731
_reflns_number_total 2718
_reflns_threshold_expression I>2\s(I)
_cod_data_source_file su2568.cif
_cod_data_source_block I
_cod_original_cell_volume 1537.0(10)
_cod_original_sg_symbol_H-M 'P 21/c'
_cod_database_code 2237711
_cod_database_fobs_code 2237711

loop_
_symmetry_equiv_pos_as_xyz
'x, y, z'
'-x, y+1/2, -z+1/2'
'-x, -y, -z'
'x, -y-1/2, z-1/2'

loop_
_atom_site_type_symbol
_atom_site_label
_atom_site_fract_x
_atom_site_fract_y
_atom_site_fract_z
_atom_site_U_iso_or_equiv
_atom_site_adp_type
_atom_site_calc_flag
_atom_site_refinement_flags
_atom_site_occupancy
_atom_site_symmetry_multiplicity
C C1 0.3744(3) 0.7926(3) -0.1269(4) 0.0397(11) Uani d . 1 1
H H1 0.3415 0.8410 -0.1946 0.048 Uiso calc R 1 1
C C2 0.3495(4) 0.6829(4) -0.1378(5) 0.0444(12) Uani d . 1 1
H H2 0.3016 0.6568 -0.2124 0.053 Uiso calc R 1 1
C C3 0.3963(4) 0.6118(4) -0.0371(5) 0.0474(13) Uani d . 1 1
H H3 0.3800 0.5366 -0.0424 0.057 Uiso calc R 1 1
C C4 0.4679(4) 0.6519(3) 0.0729(5) 0.0412(11) Uani d . 1 1
H H4 0.5001 0.6047 0.1426 0.049 Uiso calc R 1 1
C C5 0.4902(3) 0.7630(3) 0.0761(4) 0.0317(10) Uani d . 1 1
C C6 0.5671(3) 0.8172(3) 0.1839(4) 0.0308(10) Uani d . 1 1
C C7 0.6829(3) 0.8610(3) 0.3510(4) 0.0360(10) Uani d . 1 1
C C8 0.7641(3) 0.8613(4) 0.4753(4) 0.0373(11) Uani d . 1 1
C C9 0.8225(4) 0.9560(4) 0.5076(5) 0.0619(16) Uani d . 1 1
H H9 0.8083 1.0183 0.4514 0.074 Uiso calc R 1 1
C C10 0.9010(4) 0.9603(4) 0.6208(6) 0.0636(16) Uani d . 1 1
H H10 0.9395 1.0250 0.6386 0.076 Uiso calc R 1 1
C C11 0.9241(4) 0.8705(4) 0.7089(5) 0.0459(12) Uani d . 1 1
C C12 0.8626(4) 0.7784(4) 0.6780(5) 0.0540(14) Uani d . 1 1
H H12 0.8747 0.7172 0.7364 0.065 Uiso calc R 1 1
C C13 0.7839(4) 0.7727(4) 0.5648(5) 0.0468(12) Uani d . 1 1
H H13 0.7440 0.7088 0.5487 0.056 Uiso calc R 1 1
C C14 1.0114(4) 0.8769(4) 0.8265(5) 0.0523(13) Uani d . 1 1
C C15 1.0930(5) 0.9456(6) 0.8211(7) 0.091(2) Uani d . 1 1
H H15 1.0946 0.9868 0.7415 0.109 Uiso calc R 1 1
C C16 1.1734(5) 0.9543(6) 0.9339(8) 0.091(2) Uani d . 1 1
H H16 1.2270 1.0026 0.9262 0.109 Uiso calc R 1 1
C C17 1.1083(6) 0.8258(8) 1.0459(7) 0.123(3) Uani d . 1 1
H H17 1.1144 0.7771 1.1204 0.148 Uiso calc R 1 1
C C18 1.0230(5) 0.8124(7) 0.9395(7) 0.112(3) Uani d . 1 1
H H18 0.9739 0.7586 0.9472 0.134 Uiso calc R 1 1
N N1 0.4441(3) 0.8336(3) -0.0228(3) 0.0349(9) Uani d . 1 1
N N2 0.5866(3) 0.9241(3) 0.1689(4) 0.0390(9) Uani d . 1 1
N N3 0.6254(3) 0.7724(3) 0.2965(3) 0.0336(9) Uani d . 1 1
N N4 0.6623(3) 0.9535(3) 0.2762(4) 0.0406(10) Uani d . 1 1
N N5 1.1795(4) 0.8996(5) 1.0499(5) 0.0778(15) Uani d . 1 1
O O1 0.3799(3) 1.0467(3) 0.1325(4) 0.0501(10) Uani d . 1 1
Zn Zn1 0.5000 1.0000 0.0000 0.0435(3) Uani d S 1 2
H H1W 0.376(5) 1.109(5) 0.141(6) 0.080 Uiso d . 1 1
H H2W 0.328(5) 1.006(5) 0.139(6) 0.080 Uiso d . 1 1

loop_
_atom_site_aniso_label
_atom_site_aniso_U_11
_atom_site_aniso_U_22
_atom_site_aniso_U_33
_atom_site_aniso_U_12
_atom_site_aniso_U_13
_atom_site_aniso_U_23
C1 0.037(3) 0.039(2) 0.035(3) 0.004(2) -0.014(2) 0.003(2)
C2 0.051(3) 0.040(3) 0.035(3) -0.009(2) -0.011(2) -0.006(2)
C3 0.056(3) 0.035(2) 0.045(3) -0.007(2) -0.007(3) 0.002(2)
C4 0.048(3) 0.033(2) 0.036(3) 0.001(2) -0.008(2) 0.005(2)
C5 0.035(2) 0.032(2) 0.026(2) 0.0006(18) -0.001(2) -0.0002(18)
C6 0.030(2) 0.029(2) 0.031(2) 0.0004(17) -0.001(2) 0.0008(18)
C7 0.036(3) 0.036(2) 0.032(3) 0.0013(19) -0.003(2) -0.002(2)
C8 0.033(3) 0.044(3) 0.031(2) -0.002(2) -0.005(2) 0.000(2)
C9 0.068(4) 0.041(3) 0.060(4) -0.009(3) -0.031(3) 0.010(3)
C10 0.065(4) 0.053(3) 0.058(4) -0.016(3) -0.027(3) 0.000(3)
C11 0.039(3) 0.061(3) 0.032(3) -0.005(2) -0.009(2) 0.005(2)
C12 0.049(3) 0.064(3) 0.041(3) -0.006(3) -0.011(3) 0.019(3)
C13 0.046(3) 0.048(3) 0.040(3) -0.011(2) -0.008(2) 0.009(2)
C14 0.038(3) 0.074(4) 0.039(3) -0.009(3) -0.007(3) 0.005(3)
C15 0.076(5) 0.097(5) 0.081(5) -0.032(4) -0.033(4) 0.014(4)
C16 0.073(5) 0.102(5) 0.083(5) -0.026(4) -0.026(4) 0.006(4)
C17 0.092(6) 0.197(9) 0.059(4) -0.042(6) -0.039(4) 0.053(5)
C18 0.070(5) 0.191(8) 0.058(4) -0.042(5) -0.030(4) 0.049(5)
N1 0.039(2) 0.0279(18) 0.032(2) 0.0037(16) -0.0103(17) 0.0011(15)
N2 0.041(2) 0.034(2) 0.034(2) -0.0006(17) -0.0135(18) -0.0007(16)
N3 0.033(2) 0.0334(19) 0.029(2) 0.0020(15) -0.0094(17) 0.0007(16)
N4 0.041(2) 0.0330(19) 0.038(2) 0.0003(17) -0.0174(19) 0.0022(17)
N5 0.047(3) 0.131(5) 0.047(3) -0.003(3) -0.015(2) -0.003(3)
O1 0.052(2) 0.0376(18) 0.054(2) -0.0033(17) -0.0082(18) -0.0060(18)
Zn1 0.0506(5) 0.0289(4) 0.0399(5) -0.0042(4) -0.0204(4) 0.0043(3)

loop_
_atom_type_symbol
_atom_type_description
_atom_type_scat_dispersion_real
_atom_type_scat_dispersion_imag
_atom_type_scat_source
C C 0.0033 0.0016 'International Tables Vol C Tables 4.2.6.8 and 6.1.1.4'
H H 0.0000 0.0000 'International Tables Vol C Tables 4.2.6.8 and 6.1.1.4'
N N 0.0061 0.0033 'International Tables Vol C Tables 4.2.6.8 and 6.1.1.4'
O O 0.0106 0.0060 'International Tables Vol C Tables 4.2.6.8 and 6.1.1.4'
Zn Zn 0.2839 1.4301 'International Tables Vol C Tables 4.2.6.8 and 6.1.1.4'

loop_
_geom_angle_atom_site_label_1
_geom_angle_atom_site_label_2
_geom_angle_atom_site_label_3
_geom_angle_site_symmetry_1
_geom_angle_site_symmetry_3
_geom_angle
N1 C1 C2 . . 122.7(4)
N1 C1 H1 . . 118.6
C2 C1 H1 . . 118.6
C3 C2 C1 . . 118.8(4)
C3 C2 H2 . . 120.6
C1 C2 H2 . . 120.6
C2 C3 C4 . . 119.9(4)
C2 C3 H3 . . 120.1
C4 C3 H3 . . 120.1
C5 C4 C3 . . 118.2(4)
C5 C4 H4 . . 120.9
C3 C4 H4 . . 120.9
N1 C5 C4 . . 122.2(4)
N1 C5 C6 . . 113.4(3)
C4 C5 C6 . . 124.4(4)
N2 C6 N3 . . 112.9(3)
N2 C6 C5 . . 118.1(3)
N3 C6 C5 . . 128.9(4)
N4 C7 N3 . . 113.3(4)
N4 C7 C8 . . 119.9(4)
N3 C7 C8 . . 126.7(4)
C13 C8 C9 . . 117.6(4)
C13 C8 C7 . . 123.5(4)
C9 C8 C7 . . 119.0(4)
C10 C9 C8 . . 121.5(5)
C10 C9 H9 . . 119.3
C8 C9 H9 . . 119.3
C9 C10 C11 . . 121.6(5)
C9 C10 H10 . . 119.2
C11 C10 H10 . . 119.2
C12 C11 C10 . . 116.1(4)
C12 C11 C14 . . 124.0(4)
C10 C11 C14 . . 119.9(5)
C13 C12 C11 . . 123.1(4)
C13 C12 H12 . . 118.5
C11 C12 H12 . . 118.5
C12 C13 C8 . . 120.2(4)
C12 C13 H13 . . 119.9
C8 C13 H13 . . 119.9
C18 C14 C15 . . 114.4(5)
C18 C14 C11 . . 124.8(5)
C15 C14 C11 . . 120.6(5)
C16 C15 C14 . . 120.5(6)
C16 C15 H15 . . 119.8
C14 C15 H15 . . 119.8
N5 C16 C15 . . 124.9(7)
N5 C16 H16 . . 117.6
C15 C16 H16 . . 117.6
N5 C17 C18 . . 125.8(7)
N5 C17 H17 . . 117.1
C18 C17 H17 . . 117.1
C14 C18 C17 . . 120.3(7)
C14 C18 H18 . . 119.9
C17 C18 H18 . . 119.8
C1 N1 C5 . . 118.2(4)
C1 N1 Zn1 . . 127.1(3)
C5 N1 Zn1 . . 114.6(3)
C6 N2 N4 . . 107.3(3)
C6 N2 Zn1 . . 115.6(3)
N4 N2 Zn1 . . 137.1(3)
C6 N3 C7 . . 101.7(3)
C7 N4 N2 . . 104.8(3)
C17 N5 C16 . . 113.3(6)
Zn1 O1 H1W . . 112(5)
Zn1 O1 H2W . . 123(4)
H1W O1 H2W . . 119(6)
N2 Zn1 N2 3_675 . 180.0
N2 Zn1 N1 3_675 . 101.80(13)
N2 Zn1 N1 . . 78.20(13)
N2 Zn1 N1 3_675 3_675 78.20(13)
N2 Zn1 N1 . 3_675 101.80(13)
N1 Zn1 N1 . 3_675 180.0000(10)
N2 Zn1 O1 3_675 3_675 89.48(14)
N2 Zn1 O1 . 3_675 90.52(14)
N1 Zn1 O1 . 3_675 88.42(13)
N1 Zn1 O1 3_675 3_675 91.58(13)
N2 Zn1 O1 3_675 . 90.52(14)
N2 Zn1 O1 . . 89.48(14)
N1 Zn1 O1 . . 91.58(13)
N1 Zn1 O1 3_675 . 88.42(13)
O1 Zn1 O1 3_675 . 180.0000(10)

loop_
_geom_bond_atom_site_label_1
_geom_bond_atom_site_label_2
_geom_bond_site_symmetry_2
_geom_bond_distance
C1 N1 . 1.338(5)
C1 C2 . 1.361(6)
C1 H1 . 0.9300
C2 C3 . 1.366(6)
C2 H2 . 0.9300
C3 C4 . 1.385(6)
C3 H3 . 0.9300
C4 C5 . 1.370(6)
C4 H4 . 0.9300
C5 N1 . 1.348(5)
C5 C6 . 1.477(5)
C6 N2 . 1.327(5)
C6 N3 . 1.338(5)
C7 N4 . 1.335(5)
C7 N3 . 1.361(5)
C7 C8 . 1.469(6)
C8 C13 . 1.378(6)
C8 C9 . 1.381(6)
C9 C10 . 1.374(7)
C9 H9 . 0.9300
C10 C11 . 1.384(7)
C10 H10 . 0.9300
C11 C12 . 1.376(6)
C11 C14 . 1.475(6)
C12 C13 . 1.375(6)
C12 H12 . 0.9300
C13 H13 . 0.9300
C14 C18 . 1.341(7)
C14 C15 . 1.368(8)
C15 C16 . 1.389(8)
C15 H15 . 0.9300
C16 N5 . 1.306(8)
C16 H16 . 0.9300
C17 N5 . 1.289(8)
C17 C18 . 1.397(8)
C17 H17 . 0.9300
C18 H18 . 0.9300
N1 Zn1 . 2.134(3)
N2 N4 . 1.358(5)
N2 Zn1 . 2.048(3)
O1 Zn1 . 2.301(4)
O1 H1W . 0.75(6)
O1 H2W . 0.85(6)
Zn1 N2 3_675 2.048(3)
Zn1 N1 3_675 2.134(3)
Zn1 O1 3_675 2.301(4)

loop_
_geom_hbond_atom_site_label_D
_geom_hbond_atom_site_label_H
_geom_hbond_atom_site_label_A
_geom_hbond_site_symmetry_A
_geom_hbond_distance_DH
_geom_hbond_distance_HA
_geom_hbond_distance_DA
_geom_hbond_angle_DHA
O1 H1W N3 2_655 0.75(6) 2.07(6) 2.812(5) 169(6)
O1 H2W N5 1_454 0.85(6) 2.38(6) 3.165(7) 155(6)
